data_7205996
loop_
_publ_author_name
'Mol\<canov, Kre\<simir'
'Sablji\'c, Igor'
'Koji\'c-Prodi\'c, Biserka'

_publ_section_title
;
 Face-to-face \p-stacking in the multicomponent crystals of chloranilic
 acid, alkali hydrogenchloranilates, and water
;
_journal_issue 12
_journal_name_full CrystEngComm
_journal_page_first 4211
_journal_paper_doi 10.1039/c1ce05161j
_journal_volume 13
_journal_year 2011
_chemical_formula_moiety 'C6 Br2 Cs1 O4'
_chemical_formula_sum 'C9 H8 Cl3 Cs O9'
_chemical_formula_weight 499.41
_space_group_IT_number 2
_symmetry_cell_setting triclinic
_symmetry_space_group_name_Hall '-P 1'
_symmetry_space_group_name_H-M 'P -1'
_audit_creation_date 2009-10-23T16:11:34-00:00
_audit_creation_method 'WinGX routine CIF_UPDATE'
_cell_angle_alpha 93.075(3)
_cell_angle_beta 97.838(3)
_cell_angle_gamma 118.980(4)
_cell_formula_units_Z 2
_cell_length_a 9.3773(4)
_cell_length_b 9.3823(4)
_cell_length_c 9.9299(4)
_cell_measurement_reflns_used 0
_cell_measurement_temperature 293(2)
_cell_measurement_theta_max 0
_cell_measurement_theta_min 0
_cell_volume 749.85(6)
_computing_cell_refinement
;
CrysAlis RED, Oxford Diffraction Ltd.,
Version 1.171.32.29 (release 10-06-2008 CrysAlis171 .NET)
(compiled Jun 10 2008,16:49:55)
;
_computing_data_collection
;
CrysAlis CCD, Oxford Diffraction Ltd.,
Version 1.171.32.29 (release 10-06-2008 CrysAlis171 .NET)
(compiled Jun 10 2008,16:49:55)
;
_computing_data_reduction
;
CrysAlis RED, Oxford Diffraction Ltd.,
Version 1.171.32.29 (release 10-06-2008 CrysAlis171 .NET)
(compiled Jun 10 2008,16:49:55)
;
_computing_molecular_graphics 'Ortep-3 for Windows (Farrugia, 1997)'
_computing_publication_material 'WinGX publication routines (Farrugia, 1999)'
_computing_structure_refinement 'SHELXL-97 (Sheldrick, 1997)'
_computing_structure_solution 'SHELXS-97 (Sheldrick, 1997)'
_diffrn_ambient_temperature 293(2)
_diffrn_detector_area_resol_mean 10.4323
_diffrn_measured_fraction_theta_full 0.986
_diffrn_measured_fraction_theta_max 0.986
_diffrn_measurement_device_type 'Oxford Xcalibur Nova'
_diffrn_measurement_method
;
CCD detector
;
_diffrn_radiation_monochromator graphite
_diffrn_radiation_source 'Enhance (Cu) X-ray Source'
_diffrn_radiation_type CuK\a
_diffrn_radiation_wavelength 1.54179
_diffrn_reflns_av_R_equivalents 0.0222
_diffrn_reflns_limit_h_max 11
_diffrn_reflns_limit_h_min -10
_diffrn_reflns_limit_k_max 11
_diffrn_reflns_limit_k_min -11
_diffrn_reflns_limit_l_max 12
_diffrn_reflns_limit_l_min -12
_diffrn_reflns_number 7646
_diffrn_reflns_theta_full 76.37
_diffrn_reflns_theta_max 76.37
_diffrn_reflns_theta_min 4.54
_exptl_absorpt_coefficient_mu 24.61
_exptl_absorpt_correction_T_max 1
_exptl_absorpt_correction_T_min 0.39269
_exptl_absorpt_correction_type multi-scan
_exptl_crystal_colour 'dark red'
_exptl_crystal_density_diffrn 2.212
_exptl_crystal_density_method 'not measured'
_exptl_crystal_description prism
_exptl_crystal_F_000 480
_exptl_crystal_size_max 0.1
_exptl_crystal_size_mid 0.1
_exptl_crystal_size_min 0.1
_refine_diff_density_max 0.593
_refine_diff_density_min -0.467
_refine_ls_extinction_coef 0.0039(2)
_refine_ls_extinction_expression Fc^*^=kFc[1+0.001xFc^2^\l^3^/sin(2\q)]^-1/4^
_refine_ls_extinction_method SHELXL
_refine_ls_goodness_of_fit_ref 1.033
_refine_ls_hydrogen_treatment refall
_refine_ls_matrix_type full
_refine_ls_number_parameters 200
_refine_ls_number_reflns 3097
_refine_ls_number_restraints 0
_refine_ls_restrained_S_all 1.033
_refine_ls_R_factor_gt 0.024
_refine_ls_shift/su_max 0.001
_refine_ls_structure_factor_coef Fsqd
_refine_ls_weighting_details 'calc w=1/[\s^2^(Fo^2^)+(0.0444P)^2^+0.3252P] where P=(Fo^2^+2Fc^2^)/3'
_refine_ls_weighting_scheme calc
_refine_ls_wR_factor_ref 0.0637
_reflns_number_gt 3005
_reflns_number_total 3097
_reflns_threshold_expression >2sigma(I)
_cod_data_source_file c1ce05161j.txt
_cod_data_source_block urea-ca-4
_cod_original_cell_volume 749.85(5)
_cod_database_code 7205996

loop_
_symmetry_equiv_pos_as_xyz
'x, y, z'
'-x, -y, -z'

loop_
_atom_site_label
_atom_site_type_symbol
_atom_site_fract_x
_atom_site_fract_y
_atom_site_fract_z
_atom_site_U_iso_or_equiv
_atom_site_adp_type
_atom_site_occupancy
_atom_site_calc_flag
_atom_site_refinement_flags
_atom_site_disorder_group
_atom_site_disorder_assembly
Cs1 Cs 0.177354(19) 0.268195(18) 0.052799(17) 0.03489(9) Uani 1 d . . .
Cl1 Cl 0.12470(7) 0.62207(7) 0.14893(6) 0.03156(14) Uani 1 d . . .
Cl2 Cl 0.82402(7) 1.26322(7) 0.20184(6) 0.02716(13) Uani 1 d . . .
O1 O 0.7474(2) 0.9137(2) 0.2165(2) 0.0328(4) Uani 1 d . . .
O2 O 0.4514(2) 0.6424(2) 0.1882(2) 0.0318(4) Uani 1 d . . .
H2 H 0.5592 0.6646 0.1772 0.048 Uiso 1 d R . .
O3 O 0.1948(2) 0.9570(2) 0.1070(2) 0.0322(4) Uani 1 d . . .
O4 O 0.4891(2) 1.2313(2) 0.1253(2) 0.0301(4) Uani 1 d . . .
O7 O 0.3121(3) 0.4308(2) -0.2002(2) 0.0377(4) Uani 1 d . . .
H7A H 0.3854 0.5438 -0.1993 0.056 Uiso 1 d R . .
H7B H 0.2414 0.3958 -0.2873 0.056 Uiso 1 d R . .
O8 O 0.0727(2) 0.1225(3) 0.3430(2) 0.0347(4) Uani 1 d . . .
H8A H -0.0435 0.0531 0.3217 0.052 Uiso 1 d R . .
H8B H 0.0975 0.2061 0.4137 0.052 Uiso 1 d R . .
C1 C 0.6265(3) 0.9360(3) 0.1934(2) 0.0216(4) Uani 1 d . . .
C2 C 0.4566(3) 0.7839(3) 0.1777(2) 0.0220(4) Uani 1 d . . .
C3 C 0.3160(3) 0.7936(3) 0.1589(2) 0.0226(4) Uani 1 d . . .
C4 C 0.3195(3) 0.9465(3) 0.1354(2) 0.0215(4) Uani 1 d . . .
C5 C 0.4902(3) 1.1032(3) 0.1472(2) 0.0206(4) Uani 1 d . . .
C6 C 0.6323(3) 1.0876(3) 0.1811(2) 0.0214(4) Uani 1 d . . .
Cl3 Cl 0.45588(8) 0.30771(7) 0.45476(7) 0.03338(14) Uani 1 d . . .
O5 O 0.7647(2) 0.2964(2) 0.51680(19) 0.0283(4) Uani 1 d . . .
O6 O 0.1820(2) -0.0545(2) 0.4393(2) 0.0320(4) Uani 1 d . . .
H6 H 0.1753 0.0294 0.4268 0.048 Uiso 1 d R . .
C7 C 0.6409(3) 0.1619(3) 0.5081(2) 0.0214(4) Uani 1 d . . .
C8 C 0.4733(3) 0.1360(3) 0.4773(2) 0.0229(4) Uani 1 d . . .
C9 C 0.3375(3) -0.0154(3) 0.4672(2) 0.0220(4) Uani 1 d . . .
O9 O 0.1122(3) 0.3686(2) 0.5390(2) 0.0387(4) Uani 1 d . . .
H9A H -0.0011 0.3259 0.5381 0.058 Uiso 1 d R . .
H9B H 0.1579 0.4749 0.5161 0.058 Uiso 1 d R . .

loop_
_atom_site_aniso_label
_atom_site_aniso_U_11
_atom_site_aniso_U_22
_atom_site_aniso_U_33
_atom_site_aniso_U_23
_atom_site_aniso_U_13
_atom_site_aniso_U_12
Cs1 0.02872(11) 0.02723(11) 0.05059(13) 0.00517(7) 0.00454(7) 0.01607(8)
Cl1 0.0193(3) 0.0203(3) 0.0436(3) 0.0036(2) 0.0008(2) 0.0023(2)
Cl2 0.0185(2) 0.0187(2) 0.0370(3) 0.0034(2) 0.0035(2) 0.0041(2)
O1 0.0204(8) 0.0238(9) 0.0513(11) 0.0021(8) -0.0030(7) 0.0115(7)
O2 0.0235(8) 0.0188(8) 0.0501(11) 0.0061(7) 0.0004(7) 0.0097(7)
O3 0.0209(8) 0.0268(9) 0.0497(11) 0.0039(8) 0.0028(7) 0.0136(7)
O4 0.0245(9) 0.0200(8) 0.0446(10) 0.0047(7) 0.0016(7) 0.0113(7)
O7 0.0356(10) 0.0236(9) 0.0512(11) 0.0061(8) -0.0001(8) 0.0147(8)
O8 0.0242(9) 0.0322(10) 0.0478(11) 0.0038(8) 0.0000(8) 0.0160(8)
C1 0.0185(10) 0.0189(10) 0.0249(10) 0.0010(8) -0.0003(8) 0.0087(9)
C2 0.0215(11) 0.0157(10) 0.0242(10) 0.0013(8) -0.0011(8) 0.0073(9)
C3 0.0177(10) 0.0146(10) 0.0289(10) 0.0013(8) 0.0007(8) 0.0041(8)
C4 0.0197(10) 0.0201(10) 0.0229(10) 0.0007(8) 0.0024(8) 0.0090(9)
C5 0.0202(10) 0.0162(10) 0.0229(10) -0.0001(8) 0.0013(8) 0.0082(8)
C6 0.0171(10) 0.0160(10) 0.0263(10) 0.0016(8) 0.0020(8) 0.0052(8)
Cl3 0.0305(3) 0.0201(3) 0.0513(3) 0.0063(2) 0.0029(2) 0.0149(2)
O5 0.0215(8) 0.0201(8) 0.0382(9) 0.0054(7) 0.0035(7) 0.0068(7)
O6 0.0195(8) 0.0239(8) 0.0516(11) 0.0082(8) 0.0040(7) 0.0104(7)
C7 0.0194(10) 0.0191(10) 0.0237(10) 0.0030(8) 0.0038(8) 0.0082(8)
C8 0.0219(11) 0.0184(10) 0.0292(11) 0.0046(8) 0.0049(8) 0.0105(9)
C9 0.0205(10) 0.0200(10) 0.0260(10) 0.0055(8) 0.0058(8) 0.0100(9)
O9 0.0280(9) 0.0259(9) 0.0586(12) 0.0063(8) 0.0032(8) 0.0119(8)

loop_
_atom_type_symbol
_atom_type_description
_atom_type_scat_dispersion_real
_atom_type_scat_dispersion_imag
_atom_type_scat_source
C C 0.0181 0.0091 'International Tables Vol C Tables 4.2.6.8 and 6.1.1.4'
H H 0 0 'International Tables Vol C Tables 4.2.6.8 and 6.1.1.4'
Cl Cl 0.3639 0.7018 'International Tables Vol C Tables 4.2.6.8 and 6.1.1.4'
O O 0.0492 0.0322 'International Tables Vol C Tables 4.2.6.8 and 6.1.1.4'
Cs Cs -0.7457 7.9052 'International Tables Vol C Tables 4.2.6.8 and 6.1.1.4'

loop_
_geom_angle_atom_site_label_1
_geom_angle_atom_site_label_2
_geom_angle_atom_site_label_3
_geom_angle
_geom_angle_site_symmetry_1
_geom_angle_site_symmetry_3
_geom_angle_publ_flag
O3 Cs1 O4 51.53(5) 1_545 1_545 ?
O3 Cs1 O7 117.51(5) 1_545 . ?
O4 Cs1 O7 88.93(5) 1_545 . ?
O3 Cs1 O3 89.54(5) 1_545 2_565 ?
O4 Cs1 O3 136.61(5) 1_545 2_565 ?
O7 Cs1 O3 94.93(5) . 2_565 ?
O3 Cs1 O2 125.94(5) 1_545 . ?
O4 Cs1 O2 79.56(5) 1_545 . ?
O7 Cs1 O2 77.46(5) . . ?
O3 Cs1 O2 143.40(5) 2_565 . ?
O3 Cs1 O8 63.21(5) 1_545 . ?
O4 Cs1 O8 87.20(5) 1_545 . ?
O7 Cs1 O8 173.90(5) . . ?
O3 Cs1 O8 91.13(5) 2_565 . ?
O2 Cs1 O8 97.19(5) . . ?
O3 Cs1 O1 65.14(5) 1_545 2_665 ?
O4 Cs1 O1 66.28(5) 1_545 2_665 ?
O7 Cs1 O1 54.25(5) . 2_665 ?
O3 Cs1 O1 81.28(5) 2_565 2_665 ?
O2 Cs1 O1 119.10(5) . 2_665 ?
O8 Cs1 O1 127.80(5) . 2_665 ?
O3 Cs1 Cl1 153.78(4) 1_545 . ?
O4 Cs1 Cl1 128.66(4) 1_545 . ?
O7 Cs1 Cl1 87.94(4) . . ?
O3 Cs1 Cl1 94.70(3) 2_565 . ?
O2 Cs1 Cl1 49.82(3) . . ?
O8 Cs1 Cl1 90.80(4) . . ?
O1 Cs1 Cl1 141.07(3) 2_665 . ?
O3 Cs1 Cl2 109.28(4) 1_545 1_445 ?
O4 Cs1 Cl2 142.53(4) 1_545 1_445 ?
O7 Cs1 Cl2 126.59(4) . 1_445 ?
O3 Cs1 Cl2 60.24(4) 2_565 1_445 ?
O2 Cs1 Cl2 95.50(4) . 1_445 ?
O8 Cs1 Cl2 56.32(3) . 1_445 ?
O1 Cs1 Cl2 141.45(3) 2_665 1_445 ?
Cl1 Cs1 Cl2 52.566(13) . 1_445 ?
O3 Cs1 Cl1 138.00(4) 1_545 2_565 ?
O4 Cs1 Cl1 158.36(4) 1_545 2_565 ?
O7 Cs1 Cl1 69.45(4) . 2_565 ?
O3 Cs1 Cl1 48.74(4) 2_565 2_565 ?
O2 Cs1 Cl1 96.00(3) . 2_565 ?
O8 Cs1 Cl1 114.42(3) . 2_565 ?
O1 Cs1 Cl1 98.65(3) 2_665 2_565 ?
Cl1 Cs1 Cl1 54.112(17) . 2_565 ?
Cl2 Cs1 Cl1 58.616(13) 1_445 2_565 ?
O3 Cs1 Cs1 45.78(4) 1_545 2 ?
O4 Cs1 Cs1 95.19(3) 1_545 2 ?
O7 Cs1 Cs1 112.39(4) . 2 ?
O3 Cs1 Cs1 43.76(3) 2_565 2 ?
O2 Cs1 Cs1 168.94(4) . 2 ?
O8 Cs1 Cs1 72.68(4) . 2 ?
O1 Cs1 Cs1 66.46(3) 2_665 2 ?
Cl1 Cs1 Cs1 132.782(11) . 2 ?
Cl2 Cs1 Cs1 82.687(10) 1_445 2 ?
Cl1 Cs1 Cs1 92.374(10) 2_565 2 ?
O3 Cs1 Cs1 105.59(4) 1_545 2_665 ?
O4 Cs1 Cs1 56.37(3) 1_545 2_665 ?
O7 Cs1 Cs1 44.88(4) . 2_665 ?
O3 Cs1 Cs1 139.71(4) 2_565 2_665 ?
O2 Cs1 Cs1 46.77(4) . 2_665 ?
O8 Cs1 Cs1 129.11(3) . 2_665 ?
O1 Cs1 Cs1 72.35(3) 2_665 2_665 ?
Cl1 Cs1 Cs1 87.668(10) . 2_665 ?
Cl2 Cs1 Cs1 139.838(10) 1_445 2_665 ?
Cl1 Cs1 Cs1 105.340(10) 2_565 2_665 ?
Cs1 Cs1 Cs1 137.104(7) 2 2_665 ?
C3 Cl1 Cs1 105.83(8) . . ?
C3 Cl1 Cs1 104.20(8) . 2_565 ?
Cs1 Cl1 Cs1 125.888(17) . 2_565 ?
C6 Cl2 Cs1 121.74(8) . 1_665 ?
C1 O1 Cs1 117.02(15) . 2_665 ?
C2 O2 Cs1 132.09(14) . . ?
C2 O2 H2 103.6 . . ?
Cs1 O2 H2 110.1 . . ?
C4 O3 Cs1 126.91(16) . 1_565 ?
C4 O3 Cs1 137.94(16) . 2_565 ?
Cs1 O3 Cs1 90.46(5) 1_565 2_565 ?
C5 O4 Cs1 126.27(15) . 1_565 ?
Cs1 O7 H7A 125.1 . . ?
Cs1 O7 H7B 120.1 . . ?
H7A O7 H7B 105 . . ?
Cs1 O8 H8A 104.9 . . ?
Cs1 O8 H8B 112.3 . . ?
H8A O8 H8B 108.5 . . ?
O1 C1 C6 126.5(2) . . ?
O1 C1 C2 116.1(2) . . ?
C6 C1 C2 117.4(2) . . ?
O2 C2 C3 121.1(2) . . ?
O2 C2 C1 117.3(2) . . ?
C3 C2 C1 121.6(2) . . ?
C2 C3 C4 121.3(2) . . ?
C2 C3 Cl1 121.28(18) . . ?
C4 C3 Cl1 117.27(17) . . ?
O3 C4 C3 123.2(2) . . ?
O3 C4 C5 118.7(2) . . ?
C3 C4 C5 118.18(19) . . ?
O4 C5 C6 126.0(2) . . ?
O4 C5 C4 116.6(2) . . ?
C6 C5 C4 117.40(19) . . ?
C5 C6 C1 123.6(2) . . ?
C5 C6 Cl2 117.93(17) . . ?
C1 C6 Cl2 118.42(18) . . ?
C9 O6 H6 109.6 . . ?
O5 C7 C8 123.2(2) . . ?
O5 C7 C9 118.5(2) . 2_656 ?
C8 C7 C9 118.3(2) . 2_656 ?
C9 C8 C7 122.0(2) . . ?
C9 C8 Cl3 121.66(18) . . ?
C7 C8 Cl3 116.38(17) . . ?
O6 C9 C8 127.8(2) . . ?
O6 C9 C7 112.5(2) . 2_656 ?
C8 C9 C7 119.7(2) . 2_656 ?
H9A O9 H9B 109.7 . . ?

loop_
_geom_bond_atom_site_label_1
_geom_bond_atom_site_label_2
_geom_bond_distance
_geom_bond_site_symmetry_2
_geom_bond_publ_flag
Cs1 O3 3.0740(19) 1_545 ?
Cs1 O4 3.1006(18) 1_545 ?
Cs1 O7 3.105(2) . ?
Cs1 O3 3.1851(19) 2_565 ?
Cs1 O2 3.2475(18) . ?
Cs1 O8 3.321(2) . ?
Cs1 O1 3.428(2) 2_665 ?
Cs1 Cl1 3.6818(6) . ?
Cs1 Cl2 3.7902(6) 1_445 ?
Cs1 Cl1 3.8203(6) 2_565 ?
Cl1 C3 1.719(2) . ?
Cl1 Cs1 3.8203(6) 2_565 ?
Cl2 C6 1.727(2) . ?
Cl2 Cs1 3.7902(6) 1_665 ?
O1 C1 1.243(3) . ?
O1 Cs1 3.428(2) 2_665 ?
O2 C2 1.315(3) . ?
O2 H2 0.9517 . ?
O3 C4 1.217(3) . ?
O3 Cs1 3.0740(19) 1_565 ?
O3 Cs1 3.1851(19) 2_565 ?
O4 C5 1.238(3) . ?
O4 Cs1 3.1006(18) 1_565 ?
O7 H7A 0.9422 . ?
O7 H7B 0.9474 . ?
O8 H8A 0.9439 . ?
O8 H8B 0.939 . ?
C1 C6 1.409(3) . ?
C1 C2 1.518(3) . ?
C2 C3 1.354(3) . ?
C3 C4 1.451(3) . ?
C4 C5 1.545(3) . ?
C5 C6 1.408(3) . ?
Cl3 C8 1.719(2) . ?
O5 C7 1.220(3) . ?
O6 C9 1.303(3) . ?
O6 H6 0.8338 . ?
C7 C8 1.454(3) . ?
C7 C9 1.511(3) 2_656 ?
C8 C9 1.359(3) . ?
C9 C7 1.511(3) 2_656 ?
O9 H9A 0.9349 . ?
O9 H9B 0.931 . ?

loop_
_geom_torsion_atom_site_label_1
_geom_torsion_atom_site_label_2
_geom_torsion_atom_site_label_3
_geom_torsion_atom_site_label_4
_geom_torsion
_geom_torsion_site_symmetry_1
_geom_torsion_site_symmetry_2
_geom_torsion_site_symmetry_3
_geom_torsion_site_symmetry_4
_geom_torsion_publ_flag
O3 Cs1 Cl1 C3 111.31(12) 1_545 . . . ?
O4 Cs1 Cl1 C3 31.61(10) 1_545 . . . ?
O7 Cs1 Cl1 C3 -55.37(9) . . . . ?
O3 Cs1 Cl1 C3 -150.15(9) 2_565 . . . ?
O2 Cs1 Cl1 C3 19.92(10) . . . . ?
O8 Cs1 Cl1 C3 118.66(9) . . . . ?
O1 Cs1 Cl1 C3 -68.22(10) 2_665 . . . ?
Cl2 Cs1 Cl1 C3 163.49(9) 1_445 . . . ?
Cl1 Cs1 Cl1 C3 -121.32(9) 2_565 . . . ?
Cs1 Cs1 Cl1 C3 -174.46(8) 2 . . . ?
Cs1 Cs1 Cl1 C3 -10.45(8) 2_665 . . . ?
O3 Cs1 Cl1 Cs1 -127.37(8) 1_545 . . 2_565 ?
O4 Cs1 Cl1 Cs1 152.93(5) 1_545 . . 2_565 ?
O7 Cs1 Cl1 Cs1 65.95(4) . . . 2_565 ?
O3 Cs1 Cl1 Cs1 -28.82(4) 2_565 . . 2_565 ?
O2 Cs1 Cl1 Cs1 141.24(5) . . . 2_565 ?
O8 Cs1 Cl1 Cs1 -120.02(4) . . . 2_565 ?
O1 Cs1 Cl1 Cs1 53.11(5) 2_665 . . 2_565 ?
Cl2 Cs1 Cl1 Cs1 -75.19(2) 1_445 . . 2_565 ?
Cl1 Cs1 Cl1 Cs1 0 2_565 . . 2_565 ?
Cs1 Cs1 Cl1 Cs1 -53.13(3) 2 . . 2_565 ?
Cs1 Cs1 Cl1 Cs1 110.872(19) 2_665 . . 2_565 ?
O3 Cs1 O2 C2 -177.3(2) 1_545 . . . ?
O4 Cs1 O2 C2 158.9(2) 1_545 . . . ?
O7 Cs1 O2 C2 67.6(2) . . . . ?
O3 Cs1 O2 C2 -13.6(3) 2_565 . . . ?
O8 Cs1 O2 C2 -115.4(2) . . . . ?
O1 Cs1 O2 C2 103.6(2) 2_665 . . . ?
Cl1 Cs1 O2 C2 -30.41(19) . . . . ?
Cl2 Cs1 O2 C2 -58.7(2) 1_445 . . . ?
Cl1 Cs1 O2 C2 0.3(2) 2_565 . . . ?
Cs1 Cs1 O2 C2 -138.69(18) 2 . . . ?
Cs1 Cs1 O2 C2 105.7(2) 2_665 . . . ?
Cs1 O1 C1 C6 -106.4(2) 2_665 . . . ?
Cs1 O1 C1 C2 73.9(2) 2_665 . . . ?
Cs1 O2 C2 C3 31.8(3) . . . . ?
Cs1 O2 C2 C1 -150.59(15) . . . . ?
O1 C1 C2 O2 -0.8(3) . . . . ?
C6 C1 C2 O2 179.5(2) . . . . ?
O1 C1 C2 C3 176.8(2) . . . . ?
C6 C1 C2 C3 -2.9(3) . . . . ?
O2 C2 C3 C4 -174.6(2) . . . . ?
C1 C2 C3 C4 7.9(3) . . . . ?
O2 C2 C3 Cl1 0.5(3) . . . . ?
C1 C2 C3 Cl1 -177.05(17) . . . . ?
Cs1 Cl1 C3 C2 -21.6(2) . . . . ?
Cs1 Cl1 C3 C2 -156.02(18) 2_565 . . . ?
Cs1 Cl1 C3 C4 153.64(16) . . . . ?
Cs1 Cl1 C3 C4 19.19(19) 2_565 . . . ?
Cs1 O3 C4 C3 -179.75(15) 1_565 . . . ?
Cs1 O3 C4 C3 -31.8(4) 2_565 . . . ?
Cs1 O3 C4 C5 0.4(3) 1_565 . . . ?
Cs1 O3 C4 C5 148.30(17) 2_565 . . . ?
C2 C3 C4 O3 173.9(2) . . . . ?
Cl1 C3 C4 O3 -1.3(3) . . . . ?
C2 C3 C4 C5 -6.2(3) . . . . ?
Cl1 C3 C4 C5 178.54(15) . . . . ?
Cs1 O4 C5 C6 -179.50(16) 1_565 . . . ?
Cs1 O4 C5 C4 0.8(3) 1_565 . . . ?
O3 C4 C5 O4 -0.8(3) . . . . ?
C3 C4 C5 O4 179.3(2) . . . . ?
O3 C4 C5 C6 179.5(2) . . . . ?
C3 C4 C5 C6 -0.3(3) . . . . ?
O4 C5 C6 C1 -174.3(2) . . . . ?
C4 C5 C6 C1 5.4(3) . . . . ?
O4 C5 C6 Cl2 3.0(3) . . . . ?
C4 C5 C6 Cl2 -177.34(15) . . . . ?
O1 C1 C6 C5 176.3(2) . . . . ?
C2 C1 C6 C5 -4.0(3) . . . . ?
O1 C1 C6 Cl2 -1.0(3) . . . . ?
C2 C1 C6 Cl2 178.75(16) . . . . ?
Cs1 Cl2 C6 C5 -136.42(15) 1_665 . . . ?
Cs1 Cl2 C6 C1 41.0(2) 1_665 . . . ?
O5 C7 C8 C9 179.5(2) . . . . ?
C9 C7 C8 C9 -1.4(4) 2_656 . . . ?
O5 C7 C8 Cl3 -0.8(3) . . . . ?
C9 C7 C8 Cl3 178.28(16) 2_656 . . . ?
C7 C8 C9 O6 -179.5(2) . . . . ?
Cl3 C8 C9 O6 0.8(4) . . . . ?
C7 C8 C9 C7 1.5(4) . . . 2_656 ?
Cl3 C8 C9 C7 -178.25(16) . . . 2_656 ?
